data_7232611
loop_
_publ_author_name
'Wu, Yingying'
'Li, Xuefei'
'Liu, Ying'
'Xiao, Ge'
'Huang, Yijiao'
'Li, Yamin'
'Dang, Dongbin'
'Bai, Yan'

_publ_section_title
;
 Three novel polyoxometalate-based inorganic--organic hybrid materials
 based on 2,6-bis(1,2,4-triazol-1-yl)pyridine
;
_journal_issue 21
_journal_name_full 'RSC Advances'
_journal_page_first 11932
_journal_paper_doi 10.1039/C9RA01451A
_journal_volume 9
_journal_year 2019
_chemical_formula_sum 'C18 H16 Co N14 O17 P0 W5'
_chemical_formula_weight 1678.63
_space_group_crystal_system orthorhombic
_space_group_IT_number 66
_space_group_name_Hall '-C 2 2c'
_space_group_name_H-M_alt 'C c c m'
_symmetry_space_group_name_Hall '-C 2 2c'
_symmetry_space_group_name_H-M 'C c c m'
_atom_sites_solution_hydrogens geom
_atom_sites_solution_primary direct
_atom_sites_solution_secondary difmap
_audit_creation_method SHELXL-2014/7
_audit_update_record
;
2019-02-01 deposited with the CCDC.    2019-04-01 downloaded from the CCDC.
;
_cell_angle_alpha 90
_cell_angle_beta 90
_cell_angle_gamma 90
_cell_formula_units_Z 8
_cell_length_a 13.0024(8)
_cell_length_b 21.9573(13)
_cell_length_c 22.2526(14)
_cell_measurement_reflns_used 3687
_cell_measurement_temperature 296(2)
_cell_measurement_theta_max 25.00
_cell_measurement_theta_min 2.584
_cell_volume 6353.1(7)
_computing_structure_refinement 'SHELXL-2014/7 (Sheldrick, 2014)'
_diffrn_ambient_temperature 296(2)
_diffrn_measured_fraction_theta_full 1.000
_diffrn_measured_fraction_theta_max 1.000
_diffrn_measurement_device_type 'Bruker Apex-II CCD detector diffractometer'
_diffrn_radiation_type MoK\a
_diffrn_radiation_wavelength 0.71073
_diffrn_reflns_av_R_equivalents 0.0547
_diffrn_reflns_av_unetI/netI 0.0387
_diffrn_reflns_Laue_measured_fraction_full 1.000
_diffrn_reflns_Laue_measured_fraction_max 1.000
_diffrn_reflns_limit_h_max 15
_diffrn_reflns_limit_h_min -15
_diffrn_reflns_limit_k_max 26
_diffrn_reflns_limit_k_min -20
_diffrn_reflns_limit_l_max 26
_diffrn_reflns_limit_l_min -26
_diffrn_reflns_number 15772
_diffrn_reflns_point_group_measured_fraction_full 1.000
_diffrn_reflns_point_group_measured_fraction_max 1.000
_diffrn_reflns_theta_full 24.999
_diffrn_reflns_theta_max 24.999
_diffrn_reflns_theta_min 1.820
_diffrn_source 'fine-focus sealed tube'
_exptl_absorpt_coefficient_mu 18.643
_exptl_absorpt_correction_T_max 0.129
_exptl_absorpt_correction_T_min 0.059
_exptl_absorpt_correction_type empirical
_exptl_crystal_colour red
_exptl_crystal_density_diffrn 3.510
_exptl_crystal_density_method 'not measured'
_exptl_crystal_description granular
_exptl_crystal_F_000 6040
_exptl_crystal_size_max 0.17
_exptl_crystal_size_mid 0.15
_exptl_crystal_size_min 0.11
_refine_diff_density_max 1.460
_refine_diff_density_min -1.822
_refine_diff_density_rms 0.211
_refine_ls_extinction_method none
_refine_ls_goodness_of_fit_ref 1.055
_refine_ls_hydrogen_treatment constr
_refine_ls_matrix_type full
_refine_ls_number_parameters 269
_refine_ls_number_reflns 2897
_refine_ls_number_restraints 0
_refine_ls_restrained_S_all 1.055
_refine_ls_R_factor_all 0.0428
_refine_ls_R_factor_gt 0.0305
_refine_ls_shift/su_max 0.003
_refine_ls_shift/su_mean 0.001
_refine_ls_structure_factor_coef Fsqd
_refine_ls_weighting_details 'w=1/[\s^2^(Fo^2^)+(0.0277P)^2^+31.3472P] where P=(Fo^2^+2Fc^2^)/3'
_refine_ls_weighting_scheme calc
_refine_ls_wR_factor_gt 0.0621
_refine_ls_wR_factor_ref 0.0651
_reflns_Friedel_coverage 0.000
_reflns_number_gt 2359
_reflns_number_total 2897
_reflns_threshold_expression 'I > 2\s(I)'
_cod_data_source_file c9ra01451a2.cif
_cod_data_source_block l
_cod_database_code 7232611
_shelx_shelxl_version_number 2014/7
_shelx_space_group_comment
;
The symmetry employed for this shelxl refinement is uniquely defined
by the following loop, which should always be used as a source of
symmetry information in preference to the above space-group names.
They are only intended as comments.
;

loop_
_space_group_symop_operation_xyz
'x, y, z'
'-x, -y, z'
'-x, y, -z+1/2'
'x, -y, -z+1/2'
'x+1/2, y+1/2, z'
'-x+1/2, -y+1/2, z'
'-x+1/2, y+1/2, -z+1/2'
'x+1/2, -y+1/2, -z+1/2'
'-x, -y, -z'
'x, y, -z'
'x, -y, z-1/2'
'-x, y, z-1/2'
'-x+1/2, -y+1/2, -z'
'x+1/2, y+1/2, -z'
'x+1/2, -y+1/2, z-1/2'
'-x+1/2, y+1/2, z-1/2'

loop_
_atom_site_label
_atom_site_type_symbol
_atom_site_fract_x
_atom_site_fract_y
_atom_site_fract_z
_atom_site_U_iso_or_equiv
_atom_site_adp_type
_atom_site_occupancy
_atom_site_site_symmetry_order
_atom_site_calc_flag
_atom_site_refinement_flags_posn
_atom_site_refinement_flags_adp
_atom_site_refinement_flags_occupancy
W1 W 0.18728(4) 0.07947(2) 0.0000 0.02286(13) Uani 1 2 d S T P
W2 W 0.14162(3) -0.02096(2) -0.10434(2) 0.02624(11) Uani 1 1 d . . .
W3 W -0.09526(4) 0.12312(2) 0.0000 0.02666(14) Uani 1 2 d S T P
W4 W 0.31641(4) -0.04821(2) 0.0000 0.03100(15) Uani 1 2 d S T P
Co1 Co 0.0000 0.5000 0.2500 0.0259(5) Uani 1 4 d S T P
O1 O 0.2298(6) 0.1539(3) 0.0000 0.0251(19) Uani 1 2 d S T P
O2 O 0.1463(6) -0.0195(3) 0.0000 0.0221(18) Uani 1 2 d S T P
O3 O 0.3185(6) 0.0401(4) 0.0000 0.032(2) Uani 1 2 d S T P
O4 O 0.1754(4) 0.0623(2) 0.0834(2) 0.0265(13) Uani 1 1 d . . .
O5 O 0.0426(7) 0.0968(3) 0.0000 0.030(2) Uani 1 2 d S T P
O6 O 0.0000 0.0000 -0.1014(3) 0.0250(19) Uani 1 2 d S T P
O7 O -0.1062(4) 0.1020(2) 0.0832(2) 0.0278(14) Uani 1 1 d . . .
O8 O 0.2855(4) -0.0403(3) 0.0842(3) 0.0310(14) Uani 1 1 d . . .
O9 O 0.1578(5) -0.0234(3) -0.1798(3) 0.0416(18) Uani 1 1 d . . .
O10 O -0.2465(7) 0.1239(4) 0.0000 0.035(2) Uani 1 2 d S T P
O11 O -0.0782(7) 0.1994(4) 0.0000 0.038(2) Uani 1 2 d S T P
O12 O 0.4421(7) -0.0678(4) 0.0000 0.055(3) Uani 1 2 d S T P
O1W O 0.0000 0.5000 0.1457(4) 0.057(3) Uani 1 2 d S T P
N1 N 0.1109(6) 0.4327(3) 0.2473(3) 0.0326(19) Uani 1 1 d . . .
N2 N 0.1393(5) 0.2606(3) 0.0679(3) 0.0245(16) Uani 1 1 d . . .
N3 N 0.0595(5) 0.2385(3) 0.1507(3) 0.0274(17) Uani 1 1 d . . .
N4 N 0.0239(7) 0.2943(4) 0.1349(3) 0.043(2) Uani 1 1 d . . .
N5 N 0.1915(5) 0.3498(3) 0.2712(3) 0.0279(17) Uani 1 1 d . . .
N6 N 0.2256(7) 0.3641(4) 0.2145(3) 0.042(2) Uani 1 1 d . . .
N7 N 0.0000 0.2380(4) 0.2500 0.025(2) Uani 1 2 d S T P
N8 N 0.2500 0.2500 0.2720(5) 0.029(2) Uani 1 2 d S T P
C1 C 0.1228(7) 0.3909(4) 0.2887(4) 0.030(2) Uani 1 1 d . . .
H1A H 0.0881 0.3902 0.3252 0.036 Uiso 1 1 calc R U .
C2 C 0.1760(9) 0.4143(4) 0.2029(5) 0.047(3) Uani 1 1 d . . .
H2A H 0.1844 0.4358 0.1672 0.056 Uiso 1 1 calc R U .
C3 C 0.1281(7) 0.2197(4) 0.1116(4) 0.035(2) Uani 1 1 d . . .
H3A H 0.1639 0.1831 0.1142 0.043 Uiso 1 1 calc R U .
C4 C 0.0743(8) 0.3048(4) 0.0845(4) 0.036(2) Uani 1 1 d . . .
H4A H 0.0653 0.3402 0.0622 0.043 Uiso 1 1 calc R U .
C5 C 0.0251(7) 0.2048(4) 0.2023(4) 0.028(2) Uani 1 1 d . . .
C6 C 0.0253(7) 0.1426(4) 0.1987(4) 0.036(2) Uani 1 1 d . . .
H6A H 0.0417 0.1225 0.1632 0.044 Uiso 1 1 calc R U .
C7 C 0.0000 0.1111(6) 0.2500 0.036(3) Uani 1 2 d S T P
H7A H 0.0000 0.0687 0.2500 0.044 Uiso 1 2 calc R U P
C8 C 0.2239(7) 0.2983(4) 0.3053(4) 0.027(2) Uani 1 1 d . . .
C9 C 0.2260(7) 0.3020(4) 0.3660(4) 0.036(2) Uani 1 1 d . . .
H9A H 0.2118 0.3385 0.3856 0.043 Uiso 1 1 calc R U .
C10 C 0.2500 0.2500 0.3982(6) 0.037(3) Uani 1 2 d S T P
H10A H 0.2500 0.2500 0.4400 0.045 Uiso 1 2 calc R U P
Co2 Co 0.2500 0.2500 0.0000 0.0147(5) Uani 1 4 d S T P

loop_
_atom_site_aniso_label
_atom_site_aniso_U_11
_atom_site_aniso_U_22
_atom_site_aniso_U_33
_atom_site_aniso_U_23
_atom_site_aniso_U_13
_atom_site_aniso_U_12
W1 0.0265(3) 0.0195(3) 0.0226(3) 0.000 0.000 -0.0060(2)
W2 0.0291(2) 0.0262(2) 0.02340(19) -0.00352(15) 0.00375(15) -0.00478(16)
W3 0.0264(3) 0.0209(3) 0.0327(3) 0.000 0.000 -0.0042(2)
W4 0.0207(3) 0.0296(3) 0.0427(3) 0.000 0.000 -0.0008(2)
Co1 0.0243(14) 0.0131(12) 0.0403(14) 0.000 0.000 0.000
O1 0.027(5) 0.023(5) 0.026(4) 0.000 0.000 -0.004(4)
O2 0.017(5) 0.027(5) 0.022(4) 0.000 0.000 -0.005(4)
O3 0.018(5) 0.034(5) 0.043(5) 0.000 0.000 -0.006(4)
O4 0.031(4) 0.022(3) 0.027(3) 0.001(2) -0.008(3) -0.002(3)
O5 0.033(6) 0.025(5) 0.033(5) 0.000 0.000 -0.001(4)
O6 0.028(5) 0.019(4) 0.028(5) 0.000 0.000 -0.010(4)
O7 0.029(4) 0.025(3) 0.029(3) -0.006(3) 0.004(3) -0.007(3)
O8 0.026(4) 0.028(3) 0.038(4) 0.000(3) -0.010(3) -0.001(3)
O9 0.048(5) 0.045(4) 0.032(4) -0.008(3) 0.013(3) -0.013(3)
O10 0.027(5) 0.021(5) 0.056(6) 0.000 0.000 0.007(4)
O11 0.034(6) 0.024(5) 0.056(6) 0.000 0.000 -0.001(4)
O12 0.017(6) 0.051(6) 0.098(9) 0.000 0.000 0.006(5)
O1W 0.081(9) 0.050(6) 0.040(6) 0.000 0.000 -0.002(6)
N1 0.028(5) 0.017(4) 0.052(5) 0.006(4) 0.006(4) 0.002(3)
N2 0.019(4) 0.038(5) 0.017(4) 0.005(3) 0.001(3) -0.005(3)
N3 0.025(5) 0.038(4) 0.020(4) 0.001(3) 0.008(3) 0.005(3)
N4 0.054(6) 0.042(5) 0.034(5) 0.004(4) 0.021(4) 0.011(4)
N5 0.018(4) 0.021(4) 0.044(5) 0.007(3) 0.001(3) 0.009(3)
N6 0.049(6) 0.044(5) 0.034(5) 0.005(4) 0.020(4) 0.009(4)
N7 0.016(6) 0.039(6) 0.019(5) 0.000 0.010(4) 0.000
N8 0.022(6) 0.027(6) 0.038(6) 0.000 0.000 0.008(5)
C1 0.025(6) 0.033(6) 0.032(5) 0.005(4) 0.006(4) 0.002(4)
C2 0.064(8) 0.027(6) 0.049(6) 0.016(5) 0.019(6) 0.005(5)
C3 0.033(6) 0.040(6) 0.034(5) 0.003(4) 0.006(4) 0.006(5)
C4 0.043(6) 0.030(5) 0.036(5) 0.010(4) 0.017(5) 0.021(4)
C5 0.025(5) 0.043(6) 0.017(4) 0.004(4) 0.004(4) 0.001(4)
C6 0.031(6) 0.050(6) 0.028(5) -0.013(4) 0.004(4) -0.010(5)
C7 0.046(10) 0.036(8) 0.027(7) 0.000 0.009(6) 0.000
C8 0.021(5) 0.019(5) 0.042(6) 0.003(4) 0.002(4) -0.001(4)
C9 0.034(6) 0.037(6) 0.036(6) -0.004(4) 0.002(5) -0.005(4)
C10 0.040(9) 0.032(8) 0.040(8) 0.000 0.000 0.002(6)
Co2 0.0165(12) 0.0197(11) 0.0079(10) 0.000 0.000 -0.0024(9)

loop_
_atom_type_symbol
_atom_type_description
_atom_type_scat_dispersion_real
_atom_type_scat_dispersion_imag
_atom_type_scat_source
N N 0.0061 0.0033 'International Tables Vol C Tables 4.2.6.8 and 6.1.1.4'
H H 0.0000 0.0000 'International Tables Vol C Tables 4.2.6.8 and 6.1.1.4'
O O 0.0106 0.0060 'International Tables Vol C Tables 4.2.6.8 and 6.1.1.4'
P P 0.1023 0.0942 'International Tables Vol C Tables 4.2.6.8 and 6.1.1.4'
Co Co 0.3494 0.9721 'International Tables Vol C Tables 4.2.6.8 and 6.1.1.4'
W W -0.8490 6.8722 'International Tables Vol C Tables 4.2.6.8 and 6.1.1.4'
C C 0.0033 0.0016 'International Tables Vol C Tables 4.2.6.8 and 6.1.1.4'

loop_
_geom_angle_atom_site_label_1
_geom_angle_atom_site_label_2
_geom_angle_atom_site_label_3
_geom_angle
_geom_angle_site_symmetry_1
_geom_angle_site_symmetry_3
O1 W1 O4 102.34(16) . 10
O1 W1 O4 102.34(16) . .
O4 W1 O4 155.3(3) 10 .
O1 W1 O3 98.1(4) . .
O4 W1 O3 89.05(18) 10 .
O4 W1 O3 89.05(18) . .
O1 W1 O5 97.3(4) . .
O4 W1 O5 87.66(18) 10 .
O4 W1 O5 87.66(18) . .
O3 W1 O5 164.6(3) . .
O1 W1 O2 175.1(3) . .
O4 W1 O2 77.77(16) 10 .
O4 W1 O2 77.77(16) . .
O3 W1 O2 76.9(3) . .
O5 W1 O2 87.6(3) . .
O9 W2 O7 104.3(3) . 9
O9 W2 O6 99.3(3) . .
O7 W2 O6 89.06(19) 9 .
O9 W2 O4 103.9(3) . 10
O7 W2 O4 151.7(2) 9 10
O6 W2 O4 88.99(18) . 10
O9 W2 O8 95.8(3) . 10
O7 W2 O8 88.4(2) 9 10
O6 W2 O8 164.8(3) . 10
O4 W2 O8 86.2(2) 10 10
O9 W2 O2 171.3(3) . .
O7 W2 O2 76.8(2) 9 .
O6 W2 O2 89.3(3) . .
O4 W2 O2 74.9(2) 10 .
O8 W2 O2 75.5(3) 10 .
O11 W3 O5 100.4(4) . .
O11 W3 O7 104.45(16) . 10
O5 W3 O7 89.80(19) . 10
O11 W3 O7 104.45(16) . .
O5 W3 O7 89.80(19) . .
O7 W3 O7 150.7(3) 10 .
O11 W3 O10 97.0(4) . .
O5 W3 O10 162.6(3) . .
O7 W3 O10 85.86(18) 10 .
O7 W3 O10 85.86(18) . .
O11 W3 O2 171.3(4) . 9
O5 W3 O2 88.4(3) . 9
O7 W3 O2 75.34(16) 10 9
O7 W3 O2 75.34(16) . 9
O10 W3 O2 74.3(3) . 9
O12 W4 O10 103.9(4) . 9
O12 W4 O8 103.00(17) . .
O10 W4 O8 88.80(18) 9 .
O12 W4 O8 103.00(17) . 10
O10 W4 O8 88.80(18) 9 10
O8 W4 O8 153.7(3) . 10
O12 W4 O3 103.9(4) . .
O10 W4 O3 152.1(4) 9 .
O8 W4 O3 84.99(18) . .
O8 W4 O3 84.99(18) 10 .
O12 W4 O2 178.8(4) . .
O10 W4 O2 77.2(3) 9 .
O8 W4 O2 76.96(17) . .
O8 W4 O2 76.96(17) 10 .
O3 W4 O2 74.9(3) . .
N1 Co1 N1 176.7(4) 4_565 3
N1 Co1 N1 88.6(4) 4_565 2_565
N1 Co1 N1 91.5(4) 3 2_565
N1 Co1 N1 91.5(4) 4_565 .
N1 Co1 N1 88.6(4) 3 .
N1 Co1 N1 176.7(4) 2_565 .
N1 Co1 O1W 91.6(2) 4_565 .
N1 Co1 O1W 91.6(2) 3 .
N1 Co1 O1W 88.4(2) 2_565 .
N1 Co1 O1W 88.4(2) . .
N1 Co1 O1W 88.4(2) 4_565 3
N1 Co1 O1W 88.4(2) 3 3
N1 Co1 O1W 91.6(2) 2_565 3
N1 Co1 O1W 91.6(2) . 3
O1W Co1 O1W 180.0 . 3
W1 O1 Co2 168.4(5) . .
W1 O2 W4 92.1(3) . .
W1 O2 W2 91.13(18) . 10
W4 O2 W2 91.23(19) . 10
W1 O2 W2 91.13(18) . .
W4 O2 W2 91.24(19) . .
W2 O2 W2 176.6(4) 10 .
W1 O2 W3 177.5(4) . 9
W4 O2 W3 90.4(3) . 9
W2 O2 W3 88.81(18) 10 9
W2 O2 W3 88.81(18) . 9
W1 O3 W4 116.0(4) . .
W1 O4 W2 116.1(3) . 10
W3 O5 W1 173.5(5) . .
W2 O6 W2 176.1(5) . 2
W2 O7 W3 119.0(3) 9 .
W4 O8 W2 116.1(3) . 10
W4 O10 W3 118.1(4) 9 .
C1 N1 C2 103.3(7) . .
C1 N1 Co1 124.3(6) . .
C2 N1 Co1 131.8(6) . .
C3 N2 C4 102.6(7) . .
C3 N2 Co2 121.7(6) . .
C4 N2 Co2 135.4(6) . .
C3 N3 N4 110.2(7) . .
C3 N3 C5 125.3(8) . .
N4 N3 C5 124.5(7) . .
C4 N4 N3 102.1(7) . .
C1 N5 N6 109.2(7) . .
C1 N5 C8 125.7(8) . .
N6 N5 C8 125.1(7) . .
C2 N6 N5 102.5(7) . .
C5 N7 C5 113.5(10) 3 .
C8 N8 C8 112.7(11) 6 .
N1 C1 N5 110.5(8) . .
N1 C1 H1A 124.7 . .
N5 C1 H1A 124.7 . .
N6 C2 N1 114.5(8) . .
N6 C2 H2A 122.7 . .
N1 C2 H2A 122.7 . .
N3 C3 N2 110.2(8) . .
N3 C3 H3A 124.9 . .
N2 C3 H3A 124.9 . .
N4 C4 N2 114.9(8) . .
N4 C4 H4A 122.5 . .
N2 C4 H4A 122.5 . .
N7 C5 C6 126.5(8) . .
N7 C5 N3 115.6(8) . .
C6 C5 N3 117.8(8) . .
C5 C6 C7 116.9(9) . .
C5 C6 H6A 121.5 . .
C7 C6 H6A 121.5 . .
C6 C7 C6 119.6(13) 3 .
C6 C7 H7A 120.2 3 .
C6 C7 H7A 120.2 . .
N8 C8 C9 126.6(9) . .
N8 C8 N5 114.2(8) . .
C9 C8 N5 119.2(8) . .
C8 C9 C10 118.1(10) . .
C8 C9 H9A 120.9 . .
C10 C9 H9A 120.9 . .
C9 C10 C9 117.6(13) . 6
C9 C10 H10A 121.2 . .
C9 C10 H10A 121.2 6 .
N2 Co2 N2 180.0(5) 10 6
N2 Co2 N2 88.0(4) 10 13
N2 Co2 N2 92.0(4) 6 13
N2 Co2 N2 92.0(4) 10 .
N2 Co2 N2 88.0(4) 6 .
N2 Co2 N2 180.0(3) 13 .
N2 Co2 O1 91.4(2) 10 .
N2 Co2 O1 88.6(2) 6 .
N2 Co2 O1 88.6(2) 13 .
N2 Co2 O1 91.4(2) . .
N2 Co2 O1 88.6(2) 10 13
N2 Co2 O1 91.4(2) 6 13
N2 Co2 O1 91.4(2) 13 13
N2 Co2 O1 88.6(2) . 13
O1 Co2 O1 180.0 . 13

loop_
_geom_bond_atom_site_label_1
_geom_bond_atom_site_label_2
_geom_bond_distance
_geom_bond_site_symmetry_2
W1 O1 1.725(7) .
W1 O4 1.899(5) 10
W1 O4 1.899(5) .
W1 O3 1.912(8) .
W1 O5 1.920(9) .
W1 O2 2.237(7) .
W2 O9 1.693(6) .
W2 O7 1.898(5) 9
W2 O6 1.8992(5) .
W2 O4 1.938(5) 10
W2 O8 1.970(6) 10
W2 O2 2.3230(4) .
W3 O11 1.689(8) .
W3 O5 1.883(9) .
W3 O7 1.913(6) 10
W3 O7 1.913(6) .
W3 O10 1.967(9) .
W3 O2 2.370(7) 9
W4 O12 1.689(9) .
W4 O10 1.895(8) 9
W4 O8 1.924(6) .
W4 O8 1.924(6) 10
W4 O3 1.940(8) .
W4 O2 2.299(8) .
Co1 N1 2.066(7) 4_565
Co1 N1 2.066(7) 3
Co1 N1 2.066(7) 2_565
Co1 N1 2.066(7) .
Co1 O1W 2.320(10) .
Co1 O1W 2.320(10) 3
O1 Co2 2.127(7) .
O2 W2 2.3229(4) 10
O2 W3 2.370(7) 9
O4 W2 1.938(5) 10
O6 W2 1.8993(5) 2
O7 W2 1.898(5) 9
O8 W2 1.970(6) 10
O10 W4 1.895(8) 9
N1 C1 1.308(10) .
N1 C2 1.363(12) .
N2 C3 1.333(11) .
N2 C4 1.340(11) .
N2 Co2 2.099(7) .
N3 C3 1.313(11) .
N3 N4 1.356(10) .
N3 C5 1.438(10) .
N4 C4 1.318(11) .
N5 C1 1.329(11) .
N5 N6 1.375(10) .
N5 C8 1.424(10) .
N6 C2 1.302(12) .
N7 C5 1.328(10) 3
N7 C5 1.328(10) .
N8 C8 1.337(10) 6
N8 C8 1.337(10) .
C1 H1A 0.9300 .
C2 H2A 0.9300 .
C3 H3A 0.9300 .
C4 H4A 0.9300 .
C5 C6 1.369(12) .
C6 C7 1.375(11) .
C6 H6A 0.9300 .
C7 C6 1.375(11) 3
C7 H7A 0.9300 .
C8 C9 1.355(12) .
C9 C10 1.384(11) .
C9 H9A 0.9300 .
C10 C9 1.384(11) 6
C10 H10A 0.9300 .
Co2 N2 2.099(7) 10
Co2 N2 2.099(7) 6
Co2 N2 2.099(7) 13
Co2 O1 2.127(7) 13
